data_4308517
loop_
_publ_author_name
'Sergey V. Kryatov'
'Sonia Taktak'
'Ivan V. Korendovych'
'Elena V. Rybak-Akimova'
'J\'ozsef Kaizer'
'St\'ephane Torelli'
'Xiaopeng Shan'
'Sanjay Mandal'
'Vicki L. MacMurdo'
'Antoni Mairata i Payeras'
'Lawrence Que'

_publ_contact_author_name 'Lawrence Que Jr'
_publ_section_title
;
Dioxygen Binding to Complexes with FeII2(\m-OH)2 Cores: Steric Control of
Activation Barriers and O2-Adduct Formation
;
_journal_name_full 'Inorganic Chemistry'
_journal_page_first 85
_journal_page_last 99
_journal_paper_doi 10.1021/ic0485312
_journal_volume 44
_journal_year 2005
_chemical_formula_moiety 'C52 H46 Fe2 N8 O2, 2(C F3 O3 S), 2(C2 H3 N)'
_chemical_formula_sum 'C58 H52 F6 Fe2 N10 O8 S2'
_chemical_formula_weight 1306.92
_chemical_name_common 01108
_chemical_name_systematic
;
?
;
_space_group_IT_number 14
_symmetry_cell_setting monoclinic
_symmetry_space_group_name_Hall '-P 2ybc'
_symmetry_space_group_name_H-M 'P 1 21/c 1'
_atom_sites_solution_hydrogens geom
_atom_sites_solution_primary direct
_atom_sites_solution_secondary difmap
_audit_creation_method SHELXL-97
_cell_angle_alpha 90.00
_cell_angle_beta 98.956(1)
_cell_angle_gamma 90.00
_cell_formula_units_Z 2
_cell_length_a 11.6282(6)
_cell_length_b 18.890(1)
_cell_length_c 13.3536(8)
_cell_measurement_reflns_used 2999
_cell_measurement_temperature 173(2)
_cell_volume 2897.4(3)
_computing_cell_refinement 'SAINT, Bruker'
_computing_data_collection 'SMART, Bruker'
_computing_data_reduction 'SAINT, Bruker'
_computing_molecular_graphics 'SHELXTL, Bruker'
_computing_structure_refinement 'SHELXL-97 (Sheldrick, 1997)'
_computing_structure_solution 'SHELXS-97 (Sheldrick, 1990)'
_diffrn_ambient_temperature 173(2)
_diffrn_measured_fraction_theta_full 0.996
_diffrn_measured_fraction_theta_max 0.996
_diffrn_measurement_device_type 'Siemens SMART Platform CCD'
_diffrn_measurement_method 'area detector, omega scans'
_diffrn_radiation_monochromator graphite
_diffrn_radiation_source 'normal-focus sealed tube'
_diffrn_radiation_type MoK\a
_diffrn_radiation_wavelength 0.71073
_diffrn_reflns_av_R_equivalents 0.0341
_diffrn_reflns_av_sigmaI/netI 0.0380
_diffrn_reflns_limit_h_max 15
_diffrn_reflns_limit_h_min -14
_diffrn_reflns_limit_k_max 24
_diffrn_reflns_limit_k_min -24
_diffrn_reflns_limit_l_max 17
_diffrn_reflns_limit_l_min -17
_diffrn_reflns_number 25688
_diffrn_reflns_theta_full 27.51
_diffrn_reflns_theta_max 27.51
_diffrn_reflns_theta_min 1.77
_exptl_absorpt_coefficient_mu 0.656
_exptl_absorpt_correction_T_max 1.000000
_exptl_absorpt_correction_T_min 0.921231
_exptl_absorpt_correction_type multi-scan
_exptl_absorpt_process_details 'SADABS, R. Blessing, 1995'
_exptl_crystal_colour red-black
_exptl_crystal_density_diffrn 1.498
_exptl_crystal_density_method 'not measured'
_exptl_crystal_description cube
_exptl_crystal_F_000 1344
_exptl_crystal_size_max 0.18
_exptl_crystal_size_mid 0.18
_exptl_crystal_size_min 0.18
_refine_diff_density_max 0.410
_refine_diff_density_min -0.960
_refine_diff_density_rms 0.057
_refine_ls_extinction_method none
_refine_ls_goodness_of_fit_ref 1.017
_refine_ls_hydrogen_treatment riding
_refine_ls_matrix_type full
_refine_ls_number_parameters 414
_refine_ls_number_reflns 6631
_refine_ls_number_restraints 43
_refine_ls_restrained_S_all 1.028
_refine_ls_R_factor_all 0.0667
_refine_ls_R_factor_gt 0.0413
_refine_ls_shift/su_max 0.001
_refine_ls_shift/su_mean 0.000
_refine_ls_structure_factor_coef Fsqd
_refine_ls_weighting_details 'calc w=1/[\s^2^(Fo^2^)+(0.0634P)^2^+0.4228P] where P=(Fo^2^+2Fc^2^)/3'
_refine_ls_weighting_scheme calc
_refine_ls_wR_factor_gt 0.1029
_refine_ls_wR_factor_ref 0.1111
_reflns_number_gt 4814
_reflns_number_total 6631
_reflns_threshold_expression >2sigma(I)
_cod_data_source_file ic0485312si20041025_103940_5.cif
_cod_data_source_block 01108
_cod_original_sg_symbol_H-M 'P 21/c'
_cod_database_code 4308517

loop_
_symmetry_equiv_pos_as_xyz
'x, y, z'
'-x, y+1/2, -z+1/2'
'-x, -y, -z'
'x, -y-1/2, z-1/2'

loop_
_atom_site_label
_atom_site_type_symbol
_atom_site_fract_x
_atom_site_fract_y
_atom_site_fract_z
_atom_site_U_iso_or_equiv
_atom_site_adp_type
_atom_site_occupancy
_atom_site_symmetry_multiplicity
_atom_site_calc_flag
_atom_site_refinement_flags
_atom_site_disorder_assembly
_atom_site_disorder_group
Fe1 Fe 0.04470(3) 0.009918(16) 0.89800(2) 0.02503(11) Uani 1 1 d . . .
O1 O -0.07807(13) 0.05055(7) 0.96861(11) 0.0275(3) Uani 1 1 d . . .
H1A H -0.1344 0.0863 0.9484 0.033 Uiso 1 1 calc R . .
N1 N 0.17722(17) -0.04406(10) 0.81919(14) 0.0309(4) Uani 1 1 d . . .
C1 C -0.1745(2) -0.08338(12) 0.76887(16) 0.0294(5) Uani 1 1 d . . .
C2 C -0.2504(2) -0.03128(12) 0.79751(17) 0.0324(5) Uani 1 1 d . . .
H2A H -0.2195 0.0081 0.8370 0.039 Uiso 1 1 calc R . .
C3 C -0.3678(2) -0.03732(14) 0.76865(18) 0.0386(6) Uani 1 1 d . . .
H3B H -0.4178 -0.0019 0.7882 0.046 Uiso 1 1 calc R . .
C4 C -0.4161(2) -0.09537(14) 0.7102(2) 0.0439(6) Uani 1 1 d . . .
H4A H -0.4981 -0.0989 0.6911 0.053 Uiso 1 1 calc R . .
C5 C -0.3453(2) -0.14621(15) 0.6812(2) 0.0444(6) Uani 1 1 d . . .
H5A H -0.3782 -0.1852 0.6419 0.053 Uiso 1 1 calc R . .
C6 C -0.2222(2) -0.14152(13) 0.70929(17) 0.0352(5) Uani 1 1 d . . .
C7 C -0.1451(2) -0.19260(13) 0.68078(19) 0.0419(6) Uani 1 1 d . . .
H7A H -0.1747 -0.2324 0.6414 0.050 Uiso 1 1 calc R . .
C8 C -0.0285(2) -0.18489(13) 0.70969(18) 0.0384(6) Uani 1 1 d . . .
H8A H 0.0242 -0.2184 0.6894 0.046 Uiso 1 1 calc R . .
C9 C 0.0133(2) -0.12614(12) 0.77050(17) 0.0311(5) Uani 1 1 d . . .
C10 C 0.1413(2) -0.11934(12) 0.80852(18) 0.0342(5) Uani 1 1 d . . .
H10A H 0.1599 -0.1432 0.8751 0.041 Uiso 1 1 calc R . .
H10B H 0.1856 -0.1432 0.7607 0.041 Uiso 1 1 calc R . .
N2 N -0.05610(17) -0.07721(9) 0.80004(13) 0.0285(4) Uani 1 1 d . . .
C11 C 0.1821(2) -0.01021(14) 0.71961(19) 0.0402(6) Uani 1 1 d . . .
H11A H 0.1814 -0.0478 0.6679 0.048 Uiso 1 1 calc R . .
H11B H 0.2568 0.0155 0.7236 0.048 Uiso 1 1 calc R . .
C12 C 0.0844(2) 0.04061(12) 0.68478(17) 0.0322(5) Uani 1 1 d . . .
C13 C 0.0628(2) 0.06268(13) 0.58436(18) 0.0383(6) Uani 1 1 d . . .
H13A H 0.1085 0.0451 0.5367 0.046 Uiso 1 1 calc R . .
C14 C -0.0257(2) 0.11034(14) 0.55458(19) 0.0427(6) Uani 1 1 d . . .
H14A H -0.0430 0.1250 0.4859 0.051 Uiso 1 1 calc R . .
C15 C -0.0890(2) 0.13649(13) 0.62590(19) 0.0393(6) Uani 1 1 d . . .
H15A H -0.1498 0.1698 0.6074 0.047 Uiso 1 1 calc R . .
C16 C -0.0616(2) 0.11304(12) 0.72491(18) 0.0333(5) Uani 1 1 d . . .
H16A H -0.1043 0.1313 0.7743 0.040 Uiso 1 1 calc R . .
N3 N 0.02278(17) 0.06549(10) 0.75408(14) 0.0305(4) Uani 1 1 d . . .
C17 C 0.2900(2) -0.03691(13) 0.8867(2) 0.0369(6) Uani 1 1 d . . .
H17A H 0.3539 -0.0500 0.8492 0.044 Uiso 1 1 calc R . .
H17B H 0.2922 -0.0698 0.9448 0.044 Uiso 1 1 calc R . .
C18 C 0.3080(2) 0.03802(13) 0.92561(18) 0.0329(5) Uani 1 1 d . . .
C19 C 0.4201(2) 0.06842(14) 0.9436(2) 0.0413(6) Uani 1 1 d . . .
H19A H 0.4844 0.0437 0.9244 0.050 Uiso 1 1 calc R . .
C20 C 0.4360(2) 0.13258(14) 0.9881(2) 0.0424(6) Uani 1 1 d . . .
H20A H 0.5117 0.1528 1.0015 0.051 Uiso 1 1 calc R . .
C21 C 0.3390(2) 0.16951(12) 1.01461(18) 0.0343(5) Uani 1 1 d . . .
C22 C 0.3478(2) 0.23614(13) 1.0637(2) 0.0413(6) Uani 1 1 d . . .
H22A H 0.4219 0.2580 1.0807 0.050 Uiso 1 1 calc R . .
C23 C 0.2518(2) 0.26897(13) 1.0868(2) 0.0429(6) Uani 1 1 d . . .
H23A H 0.2589 0.3136 1.1200 0.051 Uiso 1 1 calc R . .
C24 C 0.1420(2) 0.23743(13) 1.06193(19) 0.0375(6) Uani 1 1 d . . .
H24A H 0.0753 0.2608 1.0788 0.045 Uiso 1 1 calc R . .
C25 C 0.1297(2) 0.17355(12) 1.01381(17) 0.0313(5) Uani 1 1 d . . .
H25A H 0.0544 0.1534 0.9961 0.038 Uiso 1 1 calc R . .
C26 C 0.2279(2) 0.13728(11) 0.99012(17) 0.0287(5) Uani 1 1 d . . .
N4 N 0.21396(16) 0.07128(10) 0.94596(14) 0.0298(4) Uani 1 1 d . . .
S1 S 0.74204(7) 0.24465(4) 0.92544(6) 0.0272(2) Uani 0.8432(19) 1 d PD A 1
O2 O 0.84963(18) 0.20412(12) 0.92957(18) 0.0429(6) Uani 0.8432(19) 1 d PD A 1
O3 O 0.74853(19) 0.31705(10) 0.89811(15) 0.0418(5) Uani 0.8432(19) 1 d PD A 1
O4 O 0.6810(4) 0.2288(2) 1.0091(2) 0.0427(9) Uani 0.8432(19) 1 d PD A 1
C27 C 0.6504(3) 0.20455(16) 0.8166(2) 0.0373(7) Uani 0.8432(19) 1 d PD A 1
F1 F 0.5452(2) 0.2316(3) 0.8039(4) 0.0684(8) Uani 0.8432(19) 1 d PD A 1
F2 F 0.6977(3) 0.2147(2) 0.73255(19) 0.0604(8) Uani 0.8432(19) 1 d PD A 1
F3 F 0.64076(17) 0.13532(9) 0.82662(15) 0.0560(5) Uani 0.8432(19) 1 d PD A 1
S1' S 0.7281(5) 0.2193(2) 0.9213(4) 0.0272(2) Uani 0.16 1 d PD A 5
O2' O 0.8425(9) 0.2380(7) 0.9122(11) 0.0429(6) Uani 0.16 1 d PD A 5
O3' O 0.7248(10) 0.1405(4) 0.9168(8) 0.0418(5) Uani 0.16 1 d PD A 5
O4' O 0.663(2) 0.2445(15) 0.9972(16) 0.0427(9) Uani 0.16 1 d PD A 5
C27' C 0.6288(14) 0.2385(7) 0.8070(10) 0.0373(7) Uani 0.16 1 d PD A 5
F1' F 0.5185(17) 0.2208(19) 0.799(2) 0.0684(8) Uani 0.16 1 d PD A 5
F2' F 0.665(2) 0.2278(14) 0.7199(12) 0.0604(8) Uani 0.16 1 d PD A 5
F3' F 0.6289(9) 0.3110(5) 0.8010(8) 0.0560(5) Uani 0.16 1 d PD A 5
C28 C -0.4014(3) 0.09147(18) 0.5568(2) 0.0593(8) Uani 1 1 d . . .
H28A H -0.3946 0.0645 0.4952 0.089 Uiso 1 1 calc R . .
H28B H -0.3389 0.0775 0.6111 0.089 Uiso 1 1 calc R . .
H28C H -0.3951 0.1422 0.5431 0.089 Uiso 1 1 calc R . .
C29 C -0.5132(3) 0.07700(15) 0.5877(2) 0.0519(7) Uani 1 1 d . . .
N5 N -0.5987(3) 0.06541(16) 0.6124(3) 0.0838(10) Uani 1 1 d . . .

loop_
_atom_site_aniso_label
_atom_site_aniso_U_11
_atom_site_aniso_U_22
_atom_site_aniso_U_33
_atom_site_aniso_U_23
_atom_site_aniso_U_13
_atom_site_aniso_U_12
Fe1 0.02618(18) 0.02601(17) 0.02463(17) 0.00065(12) 0.00940(13) 0.00208(13)
O1 0.0277(8) 0.0261(8) 0.0306(8) 0.0033(6) 0.0104(7) 0.0059(6)
N1 0.0323(11) 0.0299(10) 0.0332(10) 0.0013(8) 0.0133(9) 0.0024(8)
C1 0.0359(14) 0.0300(12) 0.0229(11) 0.0016(9) 0.0059(10) -0.0023(10)
C2 0.0366(14) 0.0316(12) 0.0292(12) -0.0007(9) 0.0055(10) 0.0001(10)
C3 0.0377(15) 0.0432(14) 0.0347(13) 0.0026(11) 0.0047(11) 0.0056(11)
C4 0.0380(15) 0.0527(16) 0.0390(14) -0.0006(12) -0.0005(12) -0.0053(12)
C5 0.0465(16) 0.0475(15) 0.0378(14) -0.0096(12) 0.0021(12) -0.0103(13)
C6 0.0457(15) 0.0345(13) 0.0258(11) -0.0019(9) 0.0069(11) -0.0034(11)
C7 0.0552(18) 0.0354(14) 0.0364(14) -0.0114(11) 0.0110(12) -0.0072(12)
C8 0.0511(17) 0.0310(13) 0.0363(13) -0.0055(10) 0.0170(12) 0.0033(11)
C9 0.0396(14) 0.0272(11) 0.0290(12) 0.0004(9) 0.0134(10) 0.0013(10)
C10 0.0381(14) 0.0298(12) 0.0372(13) -0.0034(10) 0.0138(11) 0.0061(10)
N2 0.0331(11) 0.0286(10) 0.0250(9) -0.0003(7) 0.0084(8) 0.0016(8)
C11 0.0438(15) 0.0434(14) 0.0387(14) 0.0025(11) 0.0231(12) 0.0038(12)
C12 0.0386(14) 0.0296(11) 0.0300(12) -0.0024(9) 0.0104(10) -0.0066(10)
C13 0.0485(16) 0.0390(14) 0.0296(12) -0.0016(10) 0.0130(11) -0.0080(12)
C14 0.0538(17) 0.0461(15) 0.0278(13) 0.0053(11) 0.0053(12) -0.0127(13)
C15 0.0401(15) 0.0366(13) 0.0400(14) 0.0089(11) 0.0031(11) -0.0045(11)
C16 0.0348(14) 0.0330(12) 0.0330(12) 0.0044(10) 0.0081(10) -0.0013(10)
N3 0.0336(11) 0.0286(10) 0.0307(10) 0.0025(8) 0.0092(8) -0.0002(8)
C17 0.0277(13) 0.0377(13) 0.0477(15) -0.0023(11) 0.0134(11) 0.0049(10)
C18 0.0279(13) 0.0343(12) 0.0382(13) 0.0051(10) 0.0103(10) 0.0012(10)
C19 0.0265(13) 0.0450(15) 0.0543(16) 0.0056(12) 0.0125(12) 0.0014(11)
C20 0.0261(14) 0.0452(15) 0.0561(17) 0.0088(12) 0.0069(12) -0.0060(11)
C21 0.0314(13) 0.0333(13) 0.0377(13) 0.0077(10) 0.0034(10) -0.0055(10)
C22 0.0380(15) 0.0400(14) 0.0434(15) 0.0044(11) -0.0016(12) -0.0126(11)
C23 0.0524(17) 0.0314(13) 0.0436(15) -0.0019(11) 0.0040(13) -0.0055(12)
C24 0.0437(15) 0.0320(13) 0.0386(14) 0.0031(10) 0.0122(11) 0.0008(11)
C25 0.0300(13) 0.0297(12) 0.0348(12) 0.0054(9) 0.0071(10) -0.0029(9)
C26 0.0308(12) 0.0260(11) 0.0292(11) 0.0068(9) 0.0048(9) -0.0018(9)
N4 0.0280(10) 0.0299(10) 0.0330(10) 0.0045(8) 0.0093(8) 0.0011(8)
S1 0.0297(4) 0.0237(4) 0.0286(3) -0.0031(4) 0.0058(3) -0.0049(3)
O2 0.0318(11) 0.0401(14) 0.0557(14) 0.0038(12) 0.0034(10) 0.0081(10)
O3 0.0580(14) 0.0281(10) 0.0412(11) -0.0010(8) 0.0133(10) -0.0054(9)
O4 0.0461(19) 0.051(2) 0.0329(13) -0.0006(12) 0.0132(13) -0.0082(13)
C27 0.0379(18) 0.0335(18) 0.0401(16) -0.0039(14) 0.0051(13) 0.0033(14)
F1 0.030(2) 0.093(3) 0.0738(15) -0.0125(14) -0.0184(17) 0.0109(16)
F2 0.078(3) 0.074(2) 0.0281(11) -0.0031(10) 0.0058(13) 0.0052(14)
F3 0.0611(13) 0.0400(10) 0.0654(13) -0.0143(9) 0.0051(10) -0.0127(9)
S1' 0.0297(4) 0.0237(4) 0.0286(3) -0.0031(4) 0.0058(3) -0.0049(3)
O2' 0.0318(11) 0.0401(14) 0.0557(14) 0.0038(12) 0.0034(10) 0.0081(10)
O3' 0.0580(14) 0.0281(10) 0.0412(11) -0.0010(8) 0.0133(10) -0.0054(9)
O4' 0.0461(19) 0.051(2) 0.0329(13) -0.0006(12) 0.0132(13) -0.0082(13)
C27' 0.0379(18) 0.0335(18) 0.0401(16) -0.0039(14) 0.0051(13) 0.0033(14)
F1' 0.030(2) 0.093(3) 0.0738(15) -0.0125(14) -0.0184(17) 0.0109(16)
F2' 0.078(3) 0.074(2) 0.0281(11) -0.0031(10) 0.0058(13) 0.0052(14)
F3' 0.0611(13) 0.0400(10) 0.0654(13) -0.0143(9) 0.0051(10) -0.0127(9)
C28 0.057(2) 0.069(2) 0.0534(18) -0.0002(15) 0.0132(15) -0.0215(16)
C29 0.0571(19) 0.0411(16) 0.0586(18) 0.0098(13) 0.0126(15) -0.0013(14)
N5 0.062(2) 0.069(2) 0.128(3) 0.0343(19) 0.041(2) 0.0099(15)

loop_
_atom_type_symbol
_atom_type_description
_atom_type_scat_dispersion_real
_atom_type_scat_dispersion_imag
_atom_type_scat_source
C C 0.0033 0.0016 'International Tables Vol C Tables 4.2.6.8 and 6.1.1.4'
H H 0.0000 0.0000 'International Tables Vol C Tables 4.2.6.8 and 6.1.1.4'
N N 0.0061 0.0033 'International Tables Vol C Tables 4.2.6.8 and 6.1.1.4'
O O 0.0106 0.0060 'International Tables Vol C Tables 4.2.6.8 and 6.1.1.4'
F F 0.0171 0.0103 'International Tables Vol C Tables 4.2.6.8 and 6.1.1.4'
S S 0.1246 0.1234 'International Tables Vol C Tables 4.2.6.8 and 6.1.1.4'
Fe Fe 0.3463 0.8444 'International Tables Vol C Tables 4.2.6.8 and 6.1.1.4'

loop_
_geom_angle_atom_site_label_1
_geom_angle_atom_site_label_2
_geom_angle_atom_site_label_3
_geom_angle
_geom_angle_site_symmetry_1
_geom_angle_site_symmetry_3
_geom_angle_publ_flag
O1 Fe1 O1 81.89(6) . 3_557 ?
O1 Fe1 N3 103.88(7) . . ?
O1 Fe1 N3 174.17(6) 3_557 . ?
O1 Fe1 N1 175.66(7) . . ?
O1 Fe1 N1 95.80(6) 3_557 . ?
N3 Fe1 N1 78.39(7) . . ?
O1 Fe1 N4 108.80(7) . . ?
O1 Fe1 N4 90.04(6) 3_557 . ?
N3 Fe1 N4 88.86(7) . . ?
N1 Fe1 N4 74.79(7) . . ?
O1 Fe1 N2 101.89(6) . . ?
O1 Fe1 N2 95.94(6) 3_557 . ?
N3 Fe1 N2 82.16(7) . . ?
N1 Fe1 N2 74.63(7) . . ?
N4 Fe1 N2 149.27(7) . . ?
Fe1 O1 Fe1 98.11(6) . 3_557 ?
Fe1 O1 H1A 130.9 . . ?
Fe1 O1 H1A 130.9 3_557 . ?
C17 N1 C10 110.89(18) . . ?
C17 N1 C11 110.71(19) . . ?
C10 N1 C11 112.12(19) . . ?
C17 N1 Fe1 106.35(14) . . ?
C10 N1 Fe1 106.08(13) . . ?
C11 N1 Fe1 110.44(14) . . ?
N2 C1 C2 119.7(2) . . ?
N2 C1 C6 121.3(2) . . ?
C2 C1 C6 119.0(2) . . ?
C3 C2 C1 120.3(2) . . ?
C3 C2 H2A 119.9 . . ?
C1 C2 H2A 119.9 . . ?
C2 C3 C4 121.1(2) . . ?
C2 C3 H3B 119.5 . . ?
C4 C3 H3B 119.5 . . ?
C5 C4 C3 119.9(3) . . ?
C5 C4 H4A 120.0 . . ?
C3 C4 H4A 120.0 . . ?
C4 C5 C6 120.6(2) . . ?
C4 C5 H5A 119.7 . . ?
C6 C5 H5A 119.7 . . ?
C7 C6 C1 118.2(2) . . ?
C7 C6 C5 122.8(2) . . ?
C1 C6 C5 119.0(2) . . ?
C8 C7 C6 119.9(2) . . ?
C8 C7 H7A 120.0 . . ?
C6 C7 H7A 120.0 . . ?
C7 C8 C9 119.0(2) . . ?
C7 C8 H8A 120.5 . . ?
C9 C8 H8A 120.5 . . ?
N2 C9 C8 123.1(2) . . ?
N2 C9 C10 117.2(2) . . ?
C8 C9 C10 119.7(2) . . ?
N1 C10 C9 111.37(19) . . ?
N1 C10 H10A 109.4 . . ?
C9 C10 H10A 109.4 . . ?
N1 C10 H10B 109.4 . . ?
C9 C10 H10B 109.4 . . ?
H10A C10 H10B 108.0 . . ?
C9 N2 C1 118.4(2) . . ?
C9 N2 Fe1 112.75(15) . . ?
C1 N2 Fe1 128.80(14) . . ?
N1 C11 C12 114.81(19) . . ?
N1 C11 H11A 108.6 . . ?
C12 C11 H11A 108.6 . . ?
N1 C11 H11B 108.6 . . ?
C12 C11 H11B 108.6 . . ?
H11A C11 H11B 107.5 . . ?
N3 C12 C13 121.7(2) . . ?
N3 C12 C11 118.0(2) . . ?
C13 C12 C11 120.3(2) . . ?
C14 C13 C12 119.3(2) . . ?
C14 C13 H13A 120.4 . . ?
C12 C13 H13A 120.4 . . ?
C13 C14 C15 119.2(2) . . ?
C13 C14 H14A 120.4 . . ?
C15 C14 H14A 120.4 . . ?
C14 C15 C16 118.4(2) . . ?
C14 C15 H15A 120.8 . . ?
C16 C15 H15A 120.8 . . ?
N3 C16 C15 122.7(2) . . ?
N3 C16 H16A 118.7 . . ?
C15 C16 H16A 118.7 . . ?
C12 N3 C16 118.6(2) . . ?
C12 N3 Fe1 116.11(15) . . ?
C16 N3 Fe1 124.07(15) . . ?
N1 C17 C18 110.99(19) . . ?
N1 C17 H17A 109.4 . . ?
C18 C17 H17A 109.4 . . ?
N1 C17 H17B 109.4 . . ?
C18 C17 H17B 109.4 . . ?
H17A C17 H17B 108.0 . . ?
N4 C18 C19 122.8(2) . . ?
N4 C18 C17 116.1(2) . . ?
C19 C18 C17 121.0(2) . . ?
C20 C19 C18 120.0(2) . . ?
C20 C19 H19A 120.0 . . ?
C18 C19 H19A 120.0 . . ?
C19 C20 C21 119.4(2) . . ?
C19 C20 H20A 120.3 . . ?
C21 C20 H20A 120.3 . . ?
C22 C21 C20 123.4(2) . . ?
C22 C21 C26 119.1(2) . . ?
C20 C21 C26 117.5(2) . . ?
C23 C22 C21 120.6(2) . . ?
C23 C22 H22A 119.7 . . ?
C21 C22 H22A 119.7 . . ?
C22 C23 C24 120.3(2) . . ?
C22 C23 H23A 119.9 . . ?
C24 C23 H23A 119.9 . . ?
C25 C24 C23 120.9(2) . . ?
C25 C24 H24A 119.6 . . ?
C23 C24 H24A 119.6 . . ?
C24 C25 C26 120.4(2) . . ?
C24 C25 H25A 119.8 . . ?
C26 C25 H25A 119.8 . . ?
N4 C26 C25 119.3(2) . . ?
N4 C26 C21 122.0(2) . . ?
C25 C26 C21 118.7(2) . . ?
C18 N4 C26 118.1(2) . . ?
C18 N4 Fe1 113.82(15) . . ?
C26 N4 Fe1 128.11(15) . . ?
O3 S1 O4 116.75(17) . . ?
O3 S1 O2 115.78(14) . . ?
O4 S1 O2 112.54(16) . . ?
O3 S1 C27 104.02(14) . . ?
O4 S1 C27 103.5(2) . . ?
O2 S1 C27 101.71(14) . . ?
F1 C27 F3 107.9(3) . . ?
F1 C27 F2 109.5(3) . . ?
F3 C27 F2 106.2(3) . . ?
F1 C27 S1 110.9(3) . . ?
F3 C27 S1 112.2(2) . . ?
F2 C27 S1 110.0(3) . . ?
O2' S1' O4' 126.0(15) . . ?
O2' S1' O3' 105.5(7) . . ?
O4' S1' O3' 110.3(13) . . ?
O2' S1' C27' 111.6(8) . . ?
O4' S1' C27' 101.2(12) . . ?
O3' S1' C27' 99.1(6) . . ?
F2' C27' F1' 109.3(19) . . ?
F2' C27' F3' 95.7(14) . . ?
F1' C27' F3' 105.0(19) . . ?
F2' C27' S1' 117.9(13) . . ?
F1' C27' S1' 120.6(17) . . ?
F3' C27' S1' 104.1(9) . . ?
C29 C28 H28A 109.5 . . ?
C29 C28 H28B 109.5 . . ?
H28A C28 H28B 109.5 . . ?
C29 C28 H28C 109.5 . . ?
H28A C28 H28C 109.5 . . ?
H28B C28 H28C 109.5 . . ?
N5 C29 C28 179.2(4) . . ?

loop_
_geom_bond_atom_site_label_1
_geom_bond_atom_site_label_2
_geom_bond_distance
_geom_bond_site_symmetry_2
_geom_bond_publ_flag
Fe1 O1 1.9837(14) . ?
Fe1 O1 2.1007(15) 3_557 ?
Fe1 N3 2.1698(18) . ?
Fe1 N1 2.2421(18) . ?
Fe1 N4 2.2880(19) . ?
Fe1 N2 2.3057(19) . ?
O1 Fe1 2.1007(15) 3_557 ?
O1 H1A 0.9500 . ?
N1 C17 1.477(3) . ?
N1 C10 1.483(3) . ?
N1 C11 1.484(3) . ?
C1 N2 1.380(3) . ?
C1 C2 1.413(3) . ?
C1 C6 1.418(3) . ?
C2 C3 1.365(3) . ?
C2 H2A 0.9500 . ?
C3 C4 1.411(4) . ?
C3 H3B 0.9500 . ?
C4 C5 1.360(4) . ?
C4 H4A 0.9500 . ?
C5 C6 1.424(4) . ?
C5 H5A 0.9500 . ?
C6 C7 1.409(3) . ?
C7 C8 1.359(4) . ?
C7 H7A 0.9500 . ?
C8 C9 1.416(3) . ?
C8 H8A 0.9500 . ?
C9 N2 1.327(3) . ?
C9 C10 1.501(3) . ?
C10 H10A 0.9900 . ?
C10 H10B 0.9900 . ?
C11 C12 1.505(4) . ?
C11 H11A 0.9900 . ?
C11 H11B 0.9900 . ?
C12 N3 1.340(3) . ?
C12 C13 1.389(3) . ?
C13 C14 1.378(4) . ?
C13 H13A 0.9500 . ?
C14 C15 1.382(4) . ?
C14 H14A 0.9500 . ?
C15 C16 1.384(3) . ?
C15 H15A 0.9500 . ?
C16 N3 1.343(3) . ?
C16 H16A 0.9500 . ?
C17 C18 1.511(3) . ?
C17 H17A 0.9900 . ?
C17 H17B 0.9900 . ?
C18 N4 1.326(3) . ?
C18 C19 1.410(3) . ?
C19 C20 1.350(4) . ?
C19 H19A 0.9500 . ?
C20 C21 1.418(3) . ?
C20 H20A 0.9500 . ?
C21 C22 1.416(4) . ?
C21 C26 1.419(3) . ?
C22 C23 1.354(4) . ?
C22 H22A 0.9500 . ?
C23 C24 1.401(4) . ?
C23 H23A 0.9500 . ?
C24 C25 1.364(3) . ?
C24 H24A 0.9500 . ?
C25 C26 1.409(3) . ?
C25 H25A 0.9500 . ?
C26 N4 1.378(3) . ?
S1 O3 1.420(2) . ?
S1 O4 1.445(3) . ?
S1 O2 1.460(2) . ?
S1 C27 1.828(3) . ?
C27 F1 1.312(5) . ?
C27 F3 1.321(3) . ?
C27 F2 1.338(4) . ?
S1' O2' 1.399(11) . ?
S1' O4' 1.435(13) . ?
S1' O3' 1.490(9) . ?
S1' C27' 1.802(13) . ?
C27' F2' 1.312(13) . ?
C27' F1' 1.313(13) . ?
C27' F3' 1.372(12) . ?
C28 C29 1.449(4) . ?
C28 H28A 0.9800 . ?
C28 H28B 0.9800 . ?
C28 H28C 0.9800 . ?
C29 N5 1.117(4) . ?

loop_
_geom_torsion_atom_site_label_1
_geom_torsion_atom_site_label_2
_geom_torsion_atom_site_label_3
_geom_torsion_atom_site_label_4
_geom_torsion
_geom_torsion_site_symmetry_1
_geom_torsion_site_symmetry_2
_geom_torsion_site_symmetry_3
_geom_torsion_site_symmetry_4
_geom_torsion_publ_flag
O1 Fe1 O1 Fe1 0.0 3_557 . . 3_557 ?
N3 Fe1 O1 Fe1 179.15(6) . . . 3_557 ?
N1 Fe1 O1 Fe1 58.0(9) . . . 3_557 ?
N4 Fe1 O1 Fe1 -87.27(7) . . . 3_557 ?
N2 Fe1 O1 Fe1 94.40(7) . . . 3_557 ?
O1 Fe1 N1 C17 -114.2(9) . . . . ?
O1 Fe1 N1 C17 -56.60(15) 3_557 . . . ?
N3 Fe1 N1 C17 123.86(15) . . . . ?
N4 Fe1 N1 C17 31.87(14) . . . . ?
N2 Fe1 N1 C17 -151.18(15) . . . . ?
O1 Fe1 N1 C10 3.9(10) . . . . ?
O1 Fe1 N1 C10 61.52(15) 3_557 . . . ?
N3 Fe1 N1 C10 -118.02(15) . . . . ?
N4 Fe1 N1 C10 149.98(15) . . . . ?
N2 Fe1 N1 C10 -33.07(14) . . . . ?
O1 Fe1 N1 C11 125.6(8) . . . . ?
O1 Fe1 N1 C11 -176.77(16) 3_557 . . . ?
N3 Fe1 N1 C11 3.69(16) . . . . ?
N4 Fe1 N1 C11 -88.31(16) . . . . ?
N2 Fe1 N1 C11 88.65(16) . . . . ?
N2 C1 C2 C3 -178.9(2) . . . . ?
C6 C1 C2 C3 0.5(3) . . . . ?
C1 C2 C3 C4 0.2(4) . . . . ?
C2 C3 C4 C5 -0.4(4) . . . . ?
C3 C4 C5 C6 0.0(4) . . . . ?
N2 C1 C6 C7 -1.2(3) . . . . ?
C2 C1 C6 C7 179.5(2) . . . . ?
N2 C1 C6 C5 178.5(2) . . . . ?
C2 C1 C6 C5 -0.8(3) . . . . ?
C4 C5 C6 C7 -179.7(2) . . . . ?
C4 C5 C6 C1 0.6(4) . . . . ?
C1 C6 C7 C8 -0.6(4) . . . . ?
C5 C6 C7 C8 179.7(2) . . . . ?
C6 C7 C8 C9 1.6(4) . . . . ?
C7 C8 C9 N2 -0.9(4) . . . . ?
C7 C8 C9 C10 176.1(2) . . . . ?
C17 N1 C10 C9 161.13(18) . . . . ?
C11 N1 C10 C9 -74.6(2) . . . . ?
Fe1 N1 C10 C9 46.1(2) . . . . ?
N2 C9 C10 N1 -33.9(3) . . . . ?
C8 C9 C10 N1 148.9(2) . . . . ?
C8 C9 N2 C1 -0.9(3) . . . . ?
C10 C9 N2 C1 -177.97(19) . . . . ?
C8 C9 N2 Fe1 -179.98(18) . . . . ?
C10 C9 N2 Fe1 3.0(2) . . . . ?
C2 C1 N2 C9 -178.7(2) . . . . ?
C6 C1 N2 C9 1.9(3) . . . . ?
C2 C1 N2 Fe1 0.2(3) . . . . ?
C6 C1 N2 Fe1 -179.18(16) . . . . ?
O1 Fe1 N2 C9 -159.87(14) . . . . ?
O1 Fe1 N2 C9 -76.94(15) 3_557 . . . ?
N3 Fe1 N2 C9 97.51(15) . . . . ?
N1 Fe1 N2 C9 17.46(14) . . . . ?
N4 Fe1 N2 C9 23.2(2) . . . . ?
O1 Fe1 N2 C1 21.18(18) . . . . ?
O1 Fe1 N2 C1 104.11(17) 3_557 . . . ?
N3 Fe1 N2 C1 -81.44(18) . . . . ?
N1 Fe1 N2 C1 -161.49(19) . . . . ?
N4 Fe1 N2 C1 -155.73(16) . . . . ?
C17 N1 C11 C12 -129.3(2) . . . . ?
C10 N1 C11 C12 106.3(2) . . . . ?
Fe1 N1 C11 C12 -11.8(3) . . . . ?
N1 C11 C12 N3 17.8(3) . . . . ?
N1 C11 C12 C13 -164.7(2) . . . . ?
N3 C12 C13 C14 -1.3(4) . . . . ?
C11 C12 C13 C14 -178.7(2) . . . . ?
C12 C13 C14 C15 1.7(4) . . . . ?
C13 C14 C15 C16 -0.7(4) . . . . ?
C14 C15 C16 N3 -0.7(4) . . . . ?
C13 C12 N3 C16 -0.1(3) . . . . ?
C11 C12 N3 C16 177.4(2) . . . . ?
C13 C12 N3 Fe1 168.07(18) . . . . ?
C11 C12 N3 Fe1 -14.4(3) . . . . ?
C15 C16 N3 C12 1.1(3) . . . . ?
C15 C16 N3 Fe1 -166.03(18) . . . . ?
O1 Fe1 N3 C12 -170.47(16) . . . . ?
O1 Fe1 N3 C12 1.2(8) 3_557 . . . ?
N1 Fe1 N3 C12 5.73(16) . . . . ?
N4 Fe1 N3 C12 80.43(17) . . . . ?
N2 Fe1 N3 C12 -70.09(16) . . . . ?
O1 Fe1 N3 C16 -3.01(19) . . . . ?
O1 Fe1 N3 C16 168.6(6) 3_557 . . . ?
N1 Fe1 N3 C16 173.19(19) . . . . ?
N4 Fe1 N3 C16 -112.11(19) . . . . ?
N2 Fe1 N3 C16 97.37(19) . . . . ?
C10 N1 C17 C18 -161.18(19) . . . . ?
C11 N1 C17 C18 73.7(2) . . . . ?
Fe1 N1 C17 C18 -46.3(2) . . . . ?
N1 C17 C18 N4 36.9(3) . . . . ?
N1 C17 C18 C19 -146.3(2) . . . . ?
N4 C18 C19 C20 3.5(4) . . . . ?
C17 C18 C19 C20 -173.2(2) . . . . ?
C18 C19 C20 C21 -1.2(4) . . . . ?
C19 C20 C21 C22 178.4(2) . . . . ?
C19 C20 C21 C26 -1.7(4) . . . . ?
C20 C21 C22 C23 179.7(2) . . . . ?
C26 C21 C22 C23 -0.3(4) . . . . ?
C21 C22 C23 C24 -0.2(4) . . . . ?
C22 C23 C24 C25 -0.3(4) . . . . ?
C23 C24 C25 C26 1.4(4) . . . . ?
C24 C25 C26 N4 176.9(2) . . . . ?
C24 C25 C26 C21 -1.9(3) . . . . ?
C22 C21 C26 N4 -177.4(2) . . . . ?
C20 C21 C26 N4 2.6(3) . . . . ?
C22 C21 C26 C25 1.3(3) . . . . ?
C20 C21 C26 C25 -178.7(2) . . . . ?
C19 C18 N4 C26 -2.5(3) . . . . ?
C17 C18 N4 C26 174.3(2) . . . . ?
C19 C18 N4 Fe1 176.17(19) . . . . ?
C17 C18 N4 Fe1 -7.0(3) . . . . ?
C25 C26 N4 C18 -179.2(2) . . . . ?
C21 C26 N4 C18 -0.5(3) . . . . ?
C25 C26 N4 Fe1 2.3(3) . . . . ?
C21 C26 N4 Fe1 -179.03(16) . . . . ?
O1 Fe1 N4 C18 163.05(15) . . . . ?
O1 Fe1 N4 C18 81.60(16) 3_557 . . . ?
N3 Fe1 N4 C18 -92.67(16) . . . . ?
N1 Fe1 N4 C18 -14.39(15) . . . . ?
N2 Fe1 N4 C18 -20.1(2) . . . . ?
O1 Fe1 N4 C26 -18.41(19) . . . . ?
O1 Fe1 N4 C26 -99.86(18) 3_557 . . . ?
N3 Fe1 N4 C26 85.87(18) . . . . ?
N1 Fe1 N4 C26 164.15(19) . . . . ?
N2 Fe1 N4 C26 158.39(16) . . . . ?
O3 S1 C27 F1 -63.2(3) . . . . ?
O4 S1 C27 F1 59.3(3) . . . . ?
O2 S1 C27 F1 176.2(3) . . . . ?
O3 S1 C27 F3 176.1(2) . . . . ?
O4 S1 C27 F3 -61.4(2) . . . . ?
O2 S1 C27 F3 55.5(2) . . . . ?
O3 S1 C27 F2 58.1(2) . . . . ?
O4 S1 C27 F2 -179.4(2) . . . . ?
O2 S1 C27 F2 -62.5(2) . . . . ?
O2' S1' C27' F2' 37.6(18) . . . . ?
O4' S1' C27' F2' 174(2) . . . . ?
O3' S1' C27' F2' -73.1(17) . . . . ?
O2' S1' C27' F1' 176(2) . . . . ?
O4' S1' C27' F1' -48(2) . . . . ?
O3' S1' C27' F1' 65(2) . . . . ?
O2' S1' C27' F3' -66.7(12) . . . . ?
O4' S1' C27' F3' 69.6(16) . . . . ?
O3' S1' C27' F3' -177.5(10) . . . . ?
